data_1574294
loop_
_publ_author_name
'Knyazev, Daniil A.'
'George, Malini'
'Werz, Daniel B.'

_publ_section_title
;
 (3 + 2)-Cycloaddition of bicyclobutanes and thioketones: access to
 2-thiabicyclo[2.1.1]hexanes without the use of catalysts or light
;
_journal_issue 19
_journal_name_full 'Chemical Science'
_journal_page_first 8588
_journal_page_last 8593
_journal_paper_doi 10.1039/D5SC00125K
_journal_volume 16
_journal_year 2025
_chemical_absolute_configuration ad
_chemical_formula_moiety 'C30 H26 O S'
_chemical_formula_sum 'C30 H26 O S'
_chemical_formula_weight 434.57
_space_group_crystal_system orthorhombic
_space_group_IT_number 19
_space_group_name_Hall 'P 2ac 2ab'
_space_group_name_H-M_alt 'P 21 21 21'
_atom_sites_solution_hydrogens geom
_atom_sites_solution_primary direct
_audit_creation_method
;FinalCif V144 by Daniel Kratzert, Freiburg 2024, 
https://dkratzert.de/finalcif.html
;
_audit_update_record
;
2024-10-22 deposited with the CCDC.	2025-04-02 downloaded from the CCDC.
;
_cell_angle_alpha 90
_cell_angle_beta 90
_cell_angle_gamma 90
_cell_formula_units_Z 8
_cell_length_a 7.683(5)
_cell_length_b 15.401(8)
_cell_length_c 37.98(2)
_cell_measurement_reflns_used 9971
_cell_measurement_temperature 100(2)
_cell_measurement_theta_max 27.5485
_cell_measurement_theta_min 2.645
_cell_volume 4494(4)
_computing_cell_refinement 'SAINT V8.41'
_computing_data_collection 'Bruker BIS 2018.9.0.3/05-Dec-2018 and APEX5_2023.9-2'
_computing_data_reduction 'SAINT V8.41'
_computing_structure_refinement 'SHELXL-2019/2 (Sheldrick, 2019)'
_computing_structure_solution 'SHELXT 2018/2'
_diffrn_ambient_environment N~2~
_diffrn_ambient_temperature 100(2)
_diffrn_detector CCD
_diffrn_detector_area_resol_mean 8.3
_diffrn_detector_type 'Bruker APEXII'
_diffrn_measured_fraction_theta_full 0.999
_diffrn_measured_fraction_theta_max 0.998
_diffrn_measurement_device 'three-circle diffractometer'
_diffrn_measurement_device_type 'Bruker APEX2 QUAZAR'
_diffrn_measurement_method '\w and \f scans'
_diffrn_measurement_specimen_support 'MiTeGen micromount'
_diffrn_radiation_monochromator 'mirror optics'
_diffrn_radiation_probe x-ray
_diffrn_radiation_type MoK\a
_diffrn_radiation_wavelength 0.71073
_diffrn_reflns_av_R_equivalents 0.1031
_diffrn_reflns_av_unetI/netI 0.0522
_diffrn_reflns_Laue_measured_fraction_full 0.999
_diffrn_reflns_Laue_measured_fraction_max 0.998
_diffrn_reflns_limit_h_max 10
_diffrn_reflns_limit_h_min -10
_diffrn_reflns_limit_k_max 21
_diffrn_reflns_limit_k_min -21
_diffrn_reflns_limit_l_max 51
_diffrn_reflns_limit_l_min -51
_diffrn_reflns_number 152829
_diffrn_reflns_point_group_measured_fraction_full 0.999
_diffrn_reflns_point_group_measured_fraction_max 0.998
_diffrn_reflns_theta_full 25.242
_diffrn_reflns_theta_max 29.157
_diffrn_reflns_theta_min 1.072
_diffrn_source 'microfocus sealed X-ray tube'
_diffrn_source_current 0.6
_diffrn_source_type 'Incoatec I\ms'
_diffrn_source_voltage 50.0
_exptl_absorpt_coefficient_mu 0.165
_exptl_absorpt_correction_T_max 0.7458
_exptl_absorpt_correction_T_min 0.6829
_exptl_absorpt_correction_type multi-scan
_exptl_absorpt_process_details
;SADABS-2016/2 - Bruker AXS area detector scaling and absorption correction: 
Krause, L., Herbst-Irmer, R., Sheldrick G.M. & Stalke D., J. Appl. Cryst. 48 
(2015) 3-10
;
_exptl_crystal_colour colourless
_exptl_crystal_density_diffrn 1.284
_exptl_crystal_description plate
_exptl_crystal_F_000 1840
_exptl_crystal_recrystallization_method
'Crystals were obtained at room temperature by slow solvent evaporation from asolution of the compound dissolved in dichloromethane.'
_exptl_crystal_size_max 0.289
_exptl_crystal_size_mid 0.138
_exptl_crystal_size_min 0.036
_refine_diff_density_max 0.955
_refine_diff_density_min -0.455
_refine_diff_density_rms 0.078
_refine_ls_abs_structure_details
;
 Refined as an inversion twin.
;
_refine_ls_abs_structure_Flack 0.42(15)
_refine_ls_extinction_method none
_refine_ls_goodness_of_fit_ref 1.057
_refine_ls_hydrogen_treatment constr
_refine_ls_matrix_type full
_refine_ls_number_parameters 763
_refine_ls_number_reflns 12109
_refine_ls_number_restraints 2618
_refine_ls_restrained_S_all 1.013
_refine_ls_R_factor_all 0.0891
_refine_ls_R_factor_gt 0.0700
_refine_ls_shift/su_max 0.000
_refine_ls_shift/su_mean 0.000
_refine_ls_structure_factor_coef Fsqd
_refine_ls_weighting_details 'w=1/[\s^2^(Fo^2^)+(0.0597P)^2^+8.5017P] where P=(Fo^2^+2Fc^2^)/3'
_refine_ls_weighting_scheme calc
_refine_ls_wR_factor_gt 0.1693
_refine_ls_wR_factor_ref 0.1791
_reflns_Friedel_coverage 0.790
_reflns_Friedel_fraction_full 1.000
_reflns_Friedel_fraction_max 0.999
_reflns_number_gt 9713
_reflns_number_total 12109
_reflns_threshold_expression 'I > 2\s(I)'
_cod_data_source_file d5sc00125k2.cif
_cod_data_source_block Werz_dk320HT_1
_cod_depositor_comments 'Adding full bibliography for 1574291--1574294.cif.'
_cod_original_cell_volume 4495(4)
_cod_database_code 1574294
_shelx_shelxl_version_number 2019/3
_shelx_space_group_comment
;
The symmetry employed for this shelxl refinement is uniquely defined
by the following loop, which should always be used as a source of
symmetry information in preference to the above space-group names.
They are only intended as comments.
;
_olex2_diffrn_ambient_temperature_device 'Oxford Cryostream 800'

loop_
_space_group_symop_operation_xyz
'x, y, z'
'-x+1/2, -y, z+1/2'
'-x, y+1/2, -z+1/2'
'x+1/2, -y+1/2, -z'

loop_
_atom_site_label
_atom_site_type_symbol
_atom_site_fract_x
_atom_site_fract_y
_atom_site_fract_z
_atom_site_U_iso_or_equiv
_atom_site_adp_type
_atom_site_occupancy
_atom_site_site_symmetry_order
_atom_site_calc_flag
_atom_site_refinement_flags_posn
_atom_site_refinement_flags_adp
_atom_site_refinement_flags_occupancy
_atom_site_disorder_assembly
_atom_site_disorder_group
S1 S 0.79457(17) 0.51583(8) 0.70981(3) 0.0225(3) Uani 1 1 d . . . . .
S2 S 0.19050(17) 0.47840(8) 0.28925(3) 0.0225(3) Uani 1 1 d . . . . .
O1 O 0.7259(6) 0.3111(3) 0.61257(11) 0.0342(10) Uani 1 1 d . . . . .
O2 O 0.3121(7) 0.6771(3) 0.38653(10) 0.0388(11) Uani 1 1 d . . . . .
C1 C 0.5785(7) 0.4871(4) 0.69335(13) 0.0257(11) Uani 1 1 d . . . . .
H1 H 0.473638 0.503306 0.707496 0.031 Uiso 1 1 calc R U . . .
C2 C 0.5896(7) 0.5157(4) 0.65471(13) 0.0240(10) Uani 1 1 d . . . . .
H2A H 0.647603 0.572313 0.650900 0.029 Uiso 1 1 calc R U . . .
H2B H 0.478921 0.511395 0.641489 0.029 Uiso 1 1 calc R U . . .
C3 C 0.7117(7) 0.4349(3) 0.65109(13) 0.0219(10) Uani 1 1 d . . . . .
C4 C 0.8874(6) 0.4597(3) 0.66975(12) 0.0181(9) Uani 1 1 d . . . . .
C5 C 0.5977(7) 0.3936(4) 0.68032(14) 0.0269(12) Uani 1 1 d . . . . .
H5A H 0.488395 0.366774 0.671801 0.032 Uiso 1 1 calc R U . . .
H5B H 0.661278 0.354612 0.696576 0.032 Uiso 1 1 calc R U . . .
C6 C 0.7133(6) 0.3902(3) 0.61515(13) 0.0191(9) Uani 1 1 d . . . . .
C7 C 0.9990(6) 0.3855(3) 0.68428(12) 0.0172(10) Uani 1 1 d . . . . .
C8 C 0.9804(7) 0.2985(3) 0.67471(14) 0.0243(11) Uani 1 1 d . . . . .
H8 H 0.892669 0.282125 0.658376 0.029 Uiso 1 1 calc R U . . .
C9 C 1.0912(8) 0.2347(3) 0.68920(14) 0.0263(11) Uani 1 1 d . . . . .
H9 H 1.079171 0.175932 0.682030 0.032 Uiso 1 1 calc R U . . .
C10 C 1.2172(7) 0.2566(3) 0.71371(13) 0.0192(10) Uani 1 1 d . . . . .
C11 C 1.2346(6) 0.3432(3) 0.72346(14) 0.0207(10) Uani 1 1 d . . . . .
H11 H 1.319363 0.359229 0.740464 0.025 Uiso 1 1 calc R U . . .
C12 C 1.1290(6) 0.4062(3) 0.70853(13) 0.0196(9) Uani 1 1 d . . . . .
H12 H 1.145580 0.465258 0.714987 0.023 Uiso 1 1 calc R U . . .
C13 C 1.3331(8) 0.1885(4) 0.72994(14) 0.0288(12) Uani 1 1 d . . . . .
H13A H 1.452992 0.210167 0.730829 0.043 Uiso 1 1 calc R U . . .
H13B H 1.328864 0.135551 0.715685 0.043 Uiso 1 1 calc R U . . .
H13C H 1.292871 0.175677 0.753861 0.043 Uiso 1 1 calc R U . . .
C14 C 0.9986(6) 0.5192(3) 0.64693(12) 0.0166(9) Uani 1 1 d . . . . .
C15 C 0.9902(7) 0.6100(3) 0.64841(14) 0.0217(10) Uani 1 1 d . . . . .
H15 H 0.917147 0.637063 0.665340 0.026 Uiso 1 1 calc R U . . .
C16 C 1.0878(7) 0.6613(4) 0.62537(13) 0.0248(11) Uani 1 1 d . . . . .
H16 H 1.080814 0.722754 0.627039 0.030 Uiso 1 1 calc R U . . .
C17 C 1.1940(7) 0.6243(3) 0.60024(14) 0.0250(11) Uani 1 1 d . . . . .
C18 C 1.2001(7) 0.5324(4) 0.59811(14) 0.0252(11) Uani 1 1 d . . . . .
H18 H 1.271287 0.505399 0.580849 0.030 Uiso 1 1 calc R U . . .
C19 C 1.1032(6) 0.4817(3) 0.62095(12) 0.0208(10) Uani 1 1 d . . . . .
H19 H 1.107946 0.420300 0.618922 0.025 Uiso 1 1 calc R U . . .
C20 C 1.3037(10) 0.6793(4) 0.5765(2) 0.0457(17) Uani 1 1 d . . . . .
H20A H 1.292678 0.658494 0.552209 0.069 Uiso 1 1 calc R U . . .
H20B H 1.425690 0.675649 0.583876 0.069 Uiso 1 1 calc R U . . .
H20C H 1.264563 0.739785 0.577830 0.069 Uiso 1 1 calc R U . . .
C21 C 0.4073(7) 0.5037(4) 0.30518(14) 0.0274(11) Uani 1 1 d . . . . .
H21 H 0.510574 0.486356 0.290778 0.033 Uiso 1 1 calc R U . . .
C22 C 0.3955(7) 0.4738(4) 0.34401(13) 0.0264(11) Uani 1 1 d . . . . .
H22A H 0.506873 0.475743 0.357093 0.032 Uiso 1 1 calc R U . . .
H22B H 0.333811 0.418020 0.347609 0.032 Uiso 1 1 calc R U . . .
C23 C 0.2771(6) 0.5578(3) 0.34826(13) 0.0192(10) Uani 1 1 d . . . . .
C24 C 0.0995(6) 0.5348(3) 0.32916(12) 0.0183(9) Uani 1 1 d . . . . .
C25 C 0.3940(7) 0.5984(4) 0.31896(13) 0.0259(11) Uani 1 1 d . . . . .
H25A H 0.332596 0.638875 0.302963 0.031 Uiso 1 1 calc R U . . .
H25B H 0.505028 0.623198 0.327530 0.031 Uiso 1 1 calc R U . . .
C26 C 0.2713(7) 0.6017(4) 0.38380(14) 0.0232(11) Uani 1 1 d . . . . .
C27 C -0.0140(6) 0.4765(4) 0.35200(12) 0.0198(10) Uani 1 1 d . . . . .
C28 C -0.0051(7) 0.3870(3) 0.35191(13) 0.0223(10) Uani 1 1 d . . . . .
H28 H 0.067482 0.358324 0.335324 0.027 Uiso 1 1 calc R U . . .
C29 C -0.1017(7) 0.3380(4) 0.37594(14) 0.0267(11) Uani 1 1 d . . . . .
H29 H -0.092436 0.276497 0.375380 0.032 Uiso 1 1 calc R U . . .
C30 C -0.2108(7) 0.3763(4) 0.40062(15) 0.0293(12) Uani 1 1 d . . . . .
C31 C -0.2227(7) 0.4664(4) 0.40014(14) 0.0253(11) Uani 1 1 d . . . . .
H31 H -0.295904 0.494867 0.416678 0.030 Uiso 1 1 calc R U . . .
C32 C -0.1288(7) 0.5161(4) 0.37575(12) 0.0219(10) Uani 1 1 d . . . . .
H32 H -0.143217 0.577341 0.375307 0.026 Uiso 1 1 calc R U . . .
C33 C -0.3127(9) 0.3232(5) 0.42628(19) 0.0491(19) Uani 1 1 d . . . . .
H33A H -0.375745 0.361784 0.442346 0.074 Uiso 1 1 calc R U . . .
H33B H -0.233237 0.286259 0.439817 0.074 Uiso 1 1 calc R U . . .
H33C H -0.395968 0.286672 0.413521 0.074 Uiso 1 1 calc R U . . .
C34 C -0.0043(6) 0.6125(3) 0.31570(12) 0.0182(10) Uani 1 1 d . . . . .
C35 C -0.1360(6) 0.5947(3) 0.29091(13) 0.0203(10) Uani 1 1 d . . . . .
H35 H -0.154095 0.536631 0.283367 0.024 Uiso 1 1 calc R U . . .
C36 C -0.2394(6) 0.6602(3) 0.27733(14) 0.0204(10) Uani 1 1 d . . . . .
H36 H -0.325952 0.646321 0.260387 0.024 Uiso 1 1 calc R U . . .
C37 C -0.2188(7) 0.7466(3) 0.28807(16) 0.0239(11) Uani 1 1 d . . . . .
C38 C -0.0906(8) 0.7634(4) 0.31250(14) 0.0267(11) Uani 1 1 d . . . . .
H38 H -0.074840 0.821355 0.320492 0.032 Uiso 1 1 calc R U . . .
C39 C 0.0170(8) 0.6981(3) 0.32590(14) 0.0251(11) Uani 1 1 d . . . . .
H39 H 0.105978 0.712642 0.342239 0.030 Uiso 1 1 calc R U . . .
C40 C -0.3311(9) 0.8163(4) 0.27225(15) 0.0314(13) Uani 1 1 d . . . . .
H40A H -0.292036 0.873245 0.280659 0.047 Uiso 1 1 calc R U . . .
H40B H -0.452425 0.807044 0.279240 0.047 Uiso 1 1 calc R U . . .
H40C H -0.321943 0.814175 0.246528 0.047 Uiso 1 1 calc R U . . .
C1_1 C 0.2294(6) 0.4665(4) 0.42170(14) 0.0195(10) Uani 0.909(3) 1 d D U P A 1
H1_1 H 0.283764 0.431571 0.404263 0.023 Uiso 0.909(3) 1 calc R U P A 1
C2_1 C 0.2090(6) 0.5545(3) 0.41593(12) 0.0202(9) Uani 0.909(3) 1 d D U P A 1
C3_1 C 0.1269(7) 0.6067(4) 0.44238(13) 0.0223(9) Uani 0.909(3) 1 d D U P A 1
H3_1 H 0.113344 0.667350 0.438603 0.027 Uiso 0.909(3) 1 calc R U P A 1
C4_1 C 0.0681(7) 0.5706(3) 0.47282(13) 0.0233(10) Uani 0.909(3) 1 d D U P A 1
H4_1 H 0.012150 0.605988 0.489889 0.028 Uiso 0.909(3) 1 calc R U P A 1
C4A_1 C 0.0895(7) 0.4804(3) 0.47934(12) 0.0201(8) Uani 0.909(3) 1 d D U P A 1
C5_1 C 0.0330(8) 0.4408(4) 0.51099(14) 0.0252(10) Uani 0.909(3) 1 d D U P A 1
H5_1 H -0.019554 0.475425 0.528746 0.030 Uiso 0.909(3) 1 calc R U P A 1
C6_1 C 0.0529(8) 0.3534(4) 0.51648(15) 0.0283(11) Uani 0.909(3) 1 d D U P A 1
H6_1 H 0.010837 0.327882 0.537595 0.034 Uiso 0.909(3) 1 calc R U P A 1
C7_1 C 0.1353(8) 0.3014(4) 0.49098(14) 0.0255(10) Uani 0.909(3) 1 d D U P A 1
H7_1 H 0.152309 0.241209 0.495259 0.031 Uiso 0.909(3) 1 calc R U P A 1
C8_1 C 0.1917(8) 0.3379(3) 0.45958(13) 0.0228(10) Uani 0.909(3) 1 d D U P A 1
H8_1 H 0.245157 0.302478 0.442212 0.027 Uiso 0.909(3) 1 calc R U P A 1
C8A_1 C 0.1699(7) 0.4276(3) 0.45339(12) 0.0183(8) Uani 0.909(3) 1 d D U P A 1
C1_2 C 0.7216(7) 0.5259(3) 0.57728(13) 0.0185(9) Uani 0.909(3) 1 d D U P A 1
H1_2 H 0.785465 0.555562 0.595004 0.022 Uiso 0.909(3) 1 calc R U P A 1
C2_2 C 0.6708(6) 0.4406(3) 0.58275(12) 0.0180(9) Uani 0.909(3) 1 d D U P A 1
C3_2 C 0.5748(7) 0.3973(3) 0.55609(13) 0.0202(9) Uani 0.909(3) 1 d D U P A 1
H3_2 H 0.542111 0.338381 0.559438 0.024 Uiso 0.909(3) 1 calc R U P A 1
C4_2 C 0.5279(7) 0.4392(3) 0.52538(13) 0.0221(9) Uani 0.909(3) 1 d D U P A 1
H4_2 H 0.460086 0.409740 0.508209 0.027 Uiso 0.909(3) 1 calc R U P A 1
C4A_2 C 0.5807(6) 0.5254(3) 0.51953(12) 0.0198(8) Uani 0.909(3) 1 d D U P A 1
C5_2 C 0.5378(8) 0.5708(4) 0.48808(14) 0.0244(10) Uani 0.909(3) 1 d D U P A 1
H5_2 H 0.472196 0.542111 0.470358 0.029 Uiso 0.909(3) 1 calc R U P A 1
C6_2 C 0.5886(7) 0.6543(4) 0.48285(14) 0.0257(10) Uani 0.909(3) 1 d D U P A 1
H6_2 H 0.555456 0.683677 0.461911 0.031 Uiso 0.909(3) 1 calc R U P A 1
C7_2 C 0.6908(8) 0.6979(4) 0.50846(14) 0.0252(10) Uani 0.909(3) 1 d D U P A 1
H7_2 H 0.728524 0.755767 0.504443 0.030 Uiso 0.909(3) 1 calc R U P A 1
C8_2 C 0.7351(8) 0.6557(3) 0.53922(14) 0.0217(10) Uani 0.909(3) 1 d D U P A 1
H8_2 H 0.803882 0.684772 0.556327 0.026 Uiso 0.909(3) 1 calc R U P A 1
C8A_2 C 0.6792(7) 0.5694(3) 0.54559(12) 0.0184(8) Uani 0.909(3) 1 d D U P A 1
C1_3 C 0.276(5) 0.473(2) 0.4220(8) 0.018(3) Uani 0.091(3) 1 d D U P A 2
H1_3 H 0.213280 0.443963 0.403836 0.021 Uiso 0.091(3) 1 calc R U P A 2
C2_3 C 0.326(5) 0.559(2) 0.4175(8) 0.018(3) Uani 0.091(3) 1 d D U P A 2
C3_3 C 0.419(5) 0.602(2) 0.4444(8) 0.015(5) Uani 0.091(3) 1 d D U P A 2
H3_3 H 0.453598 0.660615 0.441430 0.018 Uiso 0.091(3) 1 calc R U P A 2
C4_3 C 0.459(6) 0.5573(18) 0.4756(8) 0.016(5) Uani 0.091(3) 1 d D U P A 2
H4_3 H 0.519794 0.586415 0.493832 0.020 Uiso 0.091(3) 1 calc R U P A 2
C4A_3 C 0.409(5) 0.4702(17) 0.4801(7) 0.015(4) Uani 0.091(3) 1 d D U P A 2
C5_3 C 0.456(6) 0.426(2) 0.5114(8) 0.016(5) Uani 0.091(3) 1 d D U P A 2
H5_3 H 0.525423 0.454217 0.528781 0.019 Uiso 0.091(3) 1 calc R U P A 2
C6_3 C 0.397(5) 0.341(2) 0.5162(8) 0.015(5) Uani 0.091(3) 1 d D U P A 2
H6_3 H 0.418139 0.311980 0.537939 0.018 Uiso 0.091(3) 1 calc R U P A 2
C7_3 C 0.308(6) 0.298(2) 0.4891(9) 0.019(4) Uani 0.091(3) 1 d D U P A 2
H7_3 H 0.274463 0.238836 0.492147 0.023 Uiso 0.091(3) 1 calc R U P A 2
C8_3 C 0.269(6) 0.340(2) 0.4576(9) 0.019(3) Uani 0.091(3) 1 d D U P A 2
H8_3 H 0.209112 0.310482 0.439288 0.023 Uiso 0.091(3) 1 calc R U P A 2
C8A_3 C 0.318(6) 0.4274(18) 0.4530(8) 0.018(3) Uani 0.091(3) 1 d D U P A 2
C1_4 C 0.781(5) 0.532(2) 0.5785(8) 0.019(3) Uani 0.091(3) 1 d D U P A 2
H1_4 H 0.735705 0.567580 0.596651 0.023 Uiso 0.091(3) 1 calc R U P A 2
C2_4 C 0.794(4) 0.442(2) 0.5832(8) 0.020(3) Uani 0.091(3) 1 d D U P A 2
C3_4 C 0.860(5) 0.388(2) 0.5566(8) 0.019(4) Uani 0.091(3) 1 d D U P A 2
H3_4 H 0.865033 0.326821 0.560043 0.023 Uiso 0.091(3) 1 calc R U P A 2
C4_4 C 0.918(6) 0.4246(18) 0.5250(9) 0.020(4) Uani 0.091(3) 1 d D U P A 2
H4_4 H 0.966022 0.388575 0.507189 0.025 Uiso 0.091(3) 1 calc R U P A 2
C4A_4 C 0.905(6) 0.5150(18) 0.5196(8) 0.020(4) Uani 0.091(3) 1 d D U P A 2
C5_4 C 0.955(6) 0.553(2) 0.4875(8) 0.022(5) Uani 0.091(3) 1 d D U P A 2
H5_4 H 1.001894 0.518763 0.469171 0.026 Uiso 0.091(3) 1 calc R U P A 2
C6_4 C 0.933(6) 0.643(2) 0.4827(9) 0.021(5) Uani 0.091(3) 1 d D U P A 2
H6_4 H 0.950325 0.667556 0.460020 0.026 Uiso 0.091(3) 1 calc R U P A 2
C7_4 C 0.888(6) 0.697(2) 0.5110(9) 0.024(4) Uani 0.091(3) 1 d D U P A 2
H7_4 H 0.902874 0.758574 0.509480 0.028 Uiso 0.091(3) 1 calc R U P A 2
C8_4 C 0.819(7) 0.6587(19) 0.5416(10) 0.022(3) Uani 0.091(3) 1 d D U P A 2
H8_4 H 0.760764 0.693007 0.558712 0.027 Uiso 0.091(3) 1 calc R U P A 2
C8A_4 C 0.838(6) 0.5684(18) 0.5464(8) 0.020(3) Uani 0.091(3) 1 d D U P A 2

loop_
_atom_site_aniso_label
_atom_site_aniso_U_11
_atom_site_aniso_U_22
_atom_site_aniso_U_33
_atom_site_aniso_U_23
_atom_site_aniso_U_13
_atom_site_aniso_U_12
S1 0.0232(6) 0.0286(6) 0.0157(5) -0.0030(5) 0.0028(5) 0.0039(5)
S2 0.0229(6) 0.0272(6) 0.0173(5) -0.0021(5) 0.0026(5) 0.0029(5)
O1 0.047(3) 0.028(2) 0.027(2) -0.0038(16) -0.0103(18) -0.0070(18)
O2 0.060(3) 0.032(2) 0.0245(19) -0.0014(16) -0.004(2) -0.027(2)
C1 0.016(2) 0.041(3) 0.020(2) -0.004(2) 0.0049(18) 0.000(2)
C2 0.018(2) 0.033(3) 0.021(2) -0.002(2) 0.0010(18) 0.003(2)
C3 0.020(2) 0.027(3) 0.018(2) -0.0002(19) -0.0010(19) -0.005(2)
C4 0.017(2) 0.022(2) 0.015(2) -0.0025(18) 0.0005(17) -0.0005(18)
C5 0.017(2) 0.035(3) 0.029(3) -0.001(2) 0.003(2) -0.006(2)
C6 0.016(2) 0.022(2) 0.019(2) -0.0027(18) -0.0001(18) -0.0053(19)
C7 0.016(2) 0.021(2) 0.015(2) 0.0000(18) 0.0029(17) -0.0026(19)
C8 0.028(3) 0.021(2) 0.024(3) -0.003(2) -0.005(2) -0.003(2)
C9 0.033(3) 0.015(2) 0.030(3) -0.002(2) -0.004(2) -0.002(2)
C10 0.021(2) 0.024(2) 0.012(2) 0.0031(18) 0.0026(19) 0.0004(19)
C11 0.018(2) 0.024(3) 0.019(2) -0.002(2) 0.0025(18) 0.0010(19)
C12 0.018(2) 0.020(2) 0.020(2) -0.0009(19) 0.0009(19) -0.0005(18)
C13 0.034(3) 0.026(3) 0.027(3) 0.005(2) -0.001(2) -0.001(2)
C14 0.016(2) 0.016(2) 0.017(2) 0.0001(18) -0.0024(16) 0.0012(18)
C15 0.018(2) 0.023(3) 0.024(2) 0.000(2) -0.0018(19) 0.003(2)
C16 0.019(2) 0.025(3) 0.030(3) 0.004(2) -0.001(2) 0.003(2)
C17 0.017(2) 0.028(3) 0.030(3) 0.013(2) 0.003(2) 0.002(2)
C18 0.017(2) 0.035(3) 0.023(2) 0.002(2) 0.0066(19) 0.007(2)
C19 0.019(2) 0.021(2) 0.022(2) 0.0001(19) 0.0002(18) 0.000(2)
C20 0.040(4) 0.040(4) 0.058(4) 0.024(3) 0.021(3) 0.010(3)
C21 0.018(2) 0.035(3) 0.029(3) 0.001(2) 0.003(2) 0.003(2)
C22 0.018(2) 0.036(3) 0.025(2) 0.000(2) 0.0026(19) 0.008(2)
C23 0.017(2) 0.024(2) 0.017(2) 0.0013(18) 0.0032(18) -0.0016(19)
C24 0.017(2) 0.019(2) 0.019(2) -0.0052(18) 0.0021(18) 0.0021(18)
C25 0.019(2) 0.038(3) 0.020(2) 0.000(2) 0.0011(19) -0.005(2)
C26 0.020(2) 0.027(3) 0.022(3) 0.002(2) -0.0039(19) -0.004(2)
C27 0.019(2) 0.024(2) 0.016(2) -0.0003(19) -0.0010(17) -0.004(2)
C28 0.026(3) 0.021(2) 0.019(2) -0.0003(19) -0.0013(19) 0.000(2)
C29 0.030(3) 0.021(3) 0.029(3) 0.005(2) -0.004(2) -0.003(2)
C30 0.021(3) 0.038(3) 0.029(3) 0.011(2) -0.001(2) -0.004(2)
C31 0.021(2) 0.035(3) 0.020(2) 0.006(2) 0.0041(18) 0.000(2)
C32 0.023(2) 0.023(2) 0.020(2) -0.0010(19) 0.0020(18) -0.001(2)
C33 0.032(3) 0.057(4) 0.058(4) 0.037(4) 0.013(3) 0.002(3)
C34 0.019(2) 0.019(2) 0.016(2) 0.0035(18) 0.0041(18) -0.0012(19)
C35 0.021(2) 0.021(2) 0.020(2) -0.0023(19) 0.003(2) -0.0030(19)
C36 0.017(2) 0.025(3) 0.018(2) 0.003(2) 0.0020(18) -0.0041(19)
C37 0.027(2) 0.018(2) 0.026(3) 0.001(2) 0.009(2) 0.000(2)
C38 0.031(3) 0.020(3) 0.029(3) 0.000(2) -0.002(2) -0.002(2)
C39 0.032(3) 0.023(3) 0.021(2) 0.000(2) -0.004(2) -0.003(2)
C40 0.040(3) 0.025(3) 0.029(3) 0.005(2) -0.001(3) 0.012(3)
C1_1 0.018(2) 0.0274(19) 0.0131(17) -0.0034(15) -0.0044(16) -0.0004(18)
C2_1 0.017(2) 0.0283(19) 0.0151(18) -0.0022(15) -0.0053(16) -0.0040(17)
C3_1 0.023(2) 0.024(2) 0.0201(19) -0.0019(15) -0.0030(17) -0.0008(18)
C4_1 0.023(2) 0.0258(19) 0.0210(19) -0.0018(16) -0.0011(17) 0.0042(18)
C4A_1 0.017(2) 0.0260(18) 0.0178(17) -0.0018(14) -0.0014(15) 0.0036(17)
C5_1 0.024(2) 0.032(2) 0.0193(19) -0.0006(16) 0.0025(17) 0.0049(19)
C6_1 0.029(3) 0.032(2) 0.024(2) 0.0019(17) -0.0002(19) 0.000(2)
C7_1 0.029(3) 0.024(2) 0.024(2) 0.0012(16) -0.0051(18) -0.0011(19)
C8_1 0.028(3) 0.0216(17) 0.0191(19) -0.0043(15) -0.0034(18) 0.0010(19)
C8A_1 0.015(2) 0.0243(17) 0.0158(16) -0.0023(13) -0.0039(14) 0.0009(15)
C1_2 0.018(2) 0.0207(18) 0.0174(18) -0.0058(14) -0.0016(16) -0.0006(17)
C2_2 0.016(2) 0.0201(18) 0.0180(18) -0.0068(15) -0.0026(16) -0.0008(16)
C3_2 0.018(2) 0.020(2) 0.0225(19) -0.0085(15) -0.0054(17) 0.0010(17)
C4_2 0.021(2) 0.0254(19) 0.0205(19) -0.0079(16) -0.0042(17) 0.0024(17)
C4A_2 0.014(2) 0.0245(18) 0.0209(17) -0.0059(14) -0.0024(15) 0.0047(15)
C5_2 0.023(2) 0.031(2) 0.0192(19) -0.0046(16) -0.0031(18) 0.0046(18)
C6_2 0.023(2) 0.031(2) 0.023(2) 0.0005(17) -0.0012(18) 0.0083(18)
C7_2 0.023(2) 0.027(2) 0.025(2) -0.0017(16) 0.0023(17) 0.0025(19)
C8_2 0.020(2) 0.0226(18) 0.022(2) -0.0045(16) 0.0014(17) 0.0004(17)
C8A_2 0.014(2) 0.0223(17) 0.0190(17) -0.0043(13) -0.0005(14) 0.0029(15)
C1_3 0.017(6) 0.024(5) 0.013(5) 0.000(4) -0.004(5) -0.001(5)
C2_3 0.018(6) 0.024(5) 0.011(6) -0.001(4) -0.001(5) -0.001(5)
C3_3 0.017(10) 0.020(6) 0.008(7) 0.002(5) 0.001(7) -0.002(6)
C4_3 0.019(10) 0.021(6) 0.010(7) 0.003(5) 0.000(7) -0.002(6)
C4A_3 0.014(8) 0.020(6) 0.011(5) 0.003(5) -0.001(6) -0.001(6)
C5_3 0.015(10) 0.022(7) 0.012(6) 0.004(6) -0.001(6) 0.000(7)
C6_3 0.013(10) 0.021(7) 0.010(6) 0.004(6) 0.000(6) 0.001(7)
C7_3 0.020(7) 0.024(6) 0.014(5) 0.001(5) -0.004(6) 0.000(6)
C8_3 0.021(6) 0.023(4) 0.014(5) 0.001(4) -0.006(5) -0.002(5)
C8A_3 0.018(6) 0.023(4) 0.014(5) 0.001(4) -0.004(5) -0.001(4)
C1_4 0.016(7) 0.023(5) 0.019(5) 0.000(4) 0.000(5) 0.001(5)
C2_4 0.018(7) 0.023(5) 0.018(6) 0.001(4) -0.001(6) 0.001(5)
C3_4 0.019(9) 0.022(5) 0.017(6) 0.003(5) -0.001(6) 0.003(6)
C4_4 0.019(10) 0.022(5) 0.020(7) 0.006(5) 0.002(7) 0.009(7)
C4A_4 0.017(9) 0.022(5) 0.020(6) 0.005(5) 0.003(6) 0.008(6)
C5_4 0.020(11) 0.023(6) 0.022(6) 0.007(6) 0.006(7) 0.012(7)
C6_4 0.020(11) 0.023(6) 0.021(6) 0.006(5) 0.003(7) 0.011(7)
C7_4 0.023(7) 0.024(6) 0.024(6) 0.003(5) 0.006(6) 0.006(6)
C8_4 0.022(6) 0.023(4) 0.022(5) 0.002(4) 0.004(5) 0.004(5)
C8A_4 0.017(6) 0.023(4) 0.021(5) 0.002(4) 0.003(5) 0.004(4)

loop_
_atom_type_symbol
_atom_type_description
_atom_type_scat_dispersion_real
_atom_type_scat_dispersion_imag
_atom_type_scat_source
C C 0.0033 0.0016 'International Tables Vol C Tables 4.2.6.8 and 6.1.1.4'
H H 0.0000 0.0000 'International Tables Vol C Tables 4.2.6.8 and 6.1.1.4'
O O 0.0106 0.0060 'International Tables Vol C Tables 4.2.6.8 and 6.1.1.4'
S S 0.1246 0.1234 'International Tables Vol C Tables 4.2.6.8 and 6.1.1.4'

loop_
_geom_angle_atom_site_label_1
_geom_angle_atom_site_label_2
_geom_angle_atom_site_label_3
_geom_angle
_geom_angle_site_symmetry_1
_geom_angle_site_symmetry_3
_geom_angle_publ_flag
C1 S1 C4 87.5(2) . . ?
C21 S2 C24 88.5(2) . . ?
C5 C1 C2 87.4(4) . . ?
C5 C1 S1 104.5(4) . . ?
C2 C1 S1 101.9(3) . . ?
C5 C1 H1 119.1 . . ?
C2 C1 H1 119.1 . . ?
S1 C1 H1 119.1 . . ?
C1 C2 C3 83.6(4) . . ?
C1 C2 H2A 114.7 . . ?
C3 C2 H2A 114.7 . . ?
C1 C2 H2B 114.7 . . ?
C3 C2 H2B 114.7 . . ?
H2A C2 H2B 111.8 . . ?
C6 C3 C5 117.3(4) . . ?
C6 C3 C2 116.2(4) . . ?
C5 C3 C2 85.7(4) . . ?
C6 C3 C4 120.4(4) . . ?
C5 C3 C4 105.2(4) . . ?
C2 C3 C4 106.4(4) . . ?
C14 C4 C7 109.9(4) . . ?
C14 C4 C3 111.8(4) . . ?
C7 C4 C3 117.5(4) . . ?
C14 C4 S1 113.3(3) . . ?
C7 C4 S1 105.2(3) . . ?
C3 C4 S1 98.6(3) . . ?
C1 C5 C3 84.2(4) . . ?
C1 C5 H5A 114.6 . . ?
C3 C5 H5A 114.6 . . ?
C1 C5 H5B 114.6 . . ?
C3 C5 H5B 114.6 . . ?
H5A C5 H5B 111.7 . . ?
O1 C6 C2_2 117.9(4) . . ?
O1 C6 C3 121.3(5) . . ?
C2_2 C6 C3 120.1(4) . . ?
O1 C6 C2_4 114.0(13) . . ?
C3 C6 C2_4 117.7(13) . . ?
C8 C7 C12 117.8(5) . . ?
C8 C7 C4 124.4(4) . . ?
C12 C7 C4 117.8(4) . . ?
C7 C8 C9 120.3(5) . . ?
C7 C8 H8 119.9 . . ?
C9 C8 H8 119.9 . . ?
C10 C9 C8 121.0(5) . . ?
C10 C9 H9 119.5 . . ?
C8 C9 H9 119.5 . . ?
C9 C10 C11 118.7(5) . . ?
C9 C10 C13 121.3(5) . . ?
C11 C10 C13 120.1(5) . . ?
C12 C11 C10 120.4(5) . . ?
C12 C11 H11 119.8 . . ?
C10 C11 H11 119.8 . . ?
C11 C12 C7 121.9(5) . . ?
C11 C12 H12 119.1 . . ?
C7 C12 H12 119.1 . . ?
C10 C13 H13A 109.5 . . ?
C10 C13 H13B 109.5 . . ?
H13A C13 H13B 109.5 . . ?
C10 C13 H13C 109.5 . . ?
H13A C13 H13C 109.5 . . ?
H13B C13 H13C 109.5 . . ?
C19 C14 C15 117.8(5) . . ?
C19 C14 C4 118.4(4) . . ?
C15 C14 C4 123.5(4) . . ?
C16 C15 C14 121.0(5) . . ?
C16 C15 H15 119.5 . . ?
C14 C15 H15 119.5 . . ?
C17 C16 C15 121.2(5) . . ?
C17 C16 H16 119.4 . . ?
C15 C16 H16 119.4 . . ?
C16 C17 C18 118.1(5) . . ?
C16 C17 C20 121.1(5) . . ?
C18 C17 C20 120.8(5) . . ?
C19 C18 C17 120.6(5) . . ?
C19 C18 H18 119.7 . . ?
C17 C18 H18 119.7 . . ?
C18 C19 C14 121.3(5) . . ?
C18 C19 H19 119.4 . . ?
C14 C19 H19 119.4 . . ?
C17 C20 H20A 109.5 . . ?
C17 C20 H20B 109.5 . . ?
H20A C20 H20B 109.5 . . ?
C17 C20 H20C 109.5 . . ?
H20A C20 H20C 109.5 . . ?
H20B C20 H20C 109.5 . . ?
C22 C21 C25 87.4(4) . . ?
C22 C21 S2 101.5(4) . . ?
C25 C21 S2 104.7(4) . . ?
C22 C21 H21 119.2 . . ?
C25 C21 H21 119.2 . . ?
S2 C21 H21 119.2 . . ?
C21 C22 C23 83.5(4) . . ?
C21 C22 H22A 114.7 . . ?
C23 C22 H22A 114.7 . . ?
C21 C22 H22B 114.7 . . ?
C23 C22 H22B 114.7 . . ?
H22A C22 H22B 111.8 . . ?
C26 C23 C25 118.4(4) . . ?
C26 C23 C24 118.9(4) . . ?
C25 C23 C24 105.0(4) . . ?
C26 C23 C22 118.1(4) . . ?
C25 C23 C22 85.7(4) . . ?
C24 C23 C22 105.3(4) . . ?
C27 C24 C34 110.7(4) . . ?
C27 C24 C23 111.4(4) . . ?
C34 C24 C23 115.2(4) . . ?
C27 C24 S2 113.6(3) . . ?
C34 C24 S2 106.6(3) . . ?
C23 C24 S2 98.7(3) . . ?
C21 C25 C23 84.4(4) . . ?
C21 C25 H25A 114.6 . . ?
C23 C25 H25A 114.6 . . ?
C21 C25 H25B 114.6 . . ?
C23 C25 H25B 114.6 . . ?
H25A C25 H25B 111.7 . . ?
O2 C26 C2_1 118.7(5) . . ?
O2 C26 C2_3 105.9(13) . . ?
O2 C26 C23 119.9(5) . . ?
C2_1 C26 C23 121.3(4) . . ?
C2_3 C26 C23 124.0(14) . . ?
C28 C27 C32 117.9(5) . . ?
C28 C27 C24 124.0(5) . . ?
C32 C27 C24 118.1(5) . . ?
C27 C28 C29 120.7(5) . . ?
C27 C28 H28 119.6 . . ?
C29 C28 H28 119.6 . . ?
C30 C29 C28 122.2(5) . . ?
C30 C29 H29 118.9 . . ?
C28 C29 H29 118.9 . . ?
C29 C30 C31 117.0(5) . . ?
C29 C30 C33 121.6(6) . . ?
C31 C30 C33 121.3(6) . . ?
C30 C31 C32 121.3(5) . . ?
C30 C31 H31 119.4 . . ?
C32 C31 H31 119.4 . . ?
C27 C32 C31 120.8(5) . . ?
C27 C32 H32 119.6 . . ?
C31 C32 H32 119.6 . . ?
C30 C33 H33A 109.5 . . ?
C30 C33 H33B 109.5 . . ?
H33A C33 H33B 109.5 . . ?
C30 C33 H33C 109.5 . . ?
H33A C33 H33C 109.5 . . ?
H33B C33 H33C 109.5 . . ?
C39 C34 C35 117.2(5) . . ?
C39 C34 C24 126.3(5) . . ?
C35 C34 C24 116.5(4) . . ?
C36 C35 C34 121.3(5) . . ?
C36 C35 H35 119.3 . . ?
C34 C35 H35 119.3 . . ?
C35 C36 C37 121.2(5) . . ?
C35 C36 H36 119.4 . . ?
C37 C36 H36 119.4 . . ?
C38 C37 C36 117.1(5) . . ?
C38 C37 C40 123.0(5) . . ?
C36 C37 C40 119.8(5) . . ?
C37 C38 C39 122.1(5) . . ?
C37 C38 H38 118.9 . . ?
C39 C38 H38 118.9 . . ?
C34 C39 C38 120.9(5) . . ?
C34 C39 H39 119.5 . . ?
C38 C39 H39 119.5 . . ?
C37 C40 H40A 109.5 . . ?
C37 C40 H40B 109.5 . . ?
H40A C40 H40B 109.5 . . ?
C37 C40 H40C 109.5 . . ?
H40A C40 H40C 109.5 . . ?
H40B C40 H40C 109.5 . . ?
C2_1 C1_1 C8A_1 120.8(5) . . ?
C2_1 C1_1 H1_1 119.6 . . ?
C8A_1 C1_1 H1_1 119.6 . . ?
C1_1 C2_1 C3_1 119.3(5) . . ?
C1_1 C2_1 C26 124.7(5) . . ?
C3_1 C2_1 C26 116.0(5) . . ?
C4_1 C3_1 C2_1 120.8(5) . . ?
C4_1 C3_1 H3_1 119.6 . . ?
C2_1 C3_1 H3_1 119.6 . . ?
C3_1 C4_1 C4A_1 120.7(5) . . ?
C3_1 C4_1 H4_1 119.7 . . ?
C4A_1 C4_1 H4_1 119.7 . . ?
C5_1 C4A_1 C4_1 122.3(5) . . ?
C5_1 C4A_1 C8A_1 118.4(5) . . ?
C4_1 C4A_1 C8A_1 119.4(4) . . ?
C6_1 C5_1 C4A_1 121.2(5) . . ?
C6_1 C5_1 H5_1 119.4 . . ?
C4A_1 C5_1 H5_1 119.4 . . ?
C5_1 C6_1 C7_1 120.3(5) . . ?
C5_1 C6_1 H6_1 119.8 . . ?
C7_1 C6_1 H6_1 119.8 . . ?
C8_1 C7_1 C6_1 120.0(5) . . ?
C8_1 C7_1 H7_1 120.0 . . ?
C6_1 C7_1 H7_1 120.0 . . ?
C7_1 C8_1 C8A_1 120.2(5) . . ?
C7_1 C8_1 H8_1 119.9 . . ?
C8A_1 C8_1 H8_1 119.9 . . ?
C8_1 C8A_1 C4A_1 119.8(4) . . ?
C8_1 C8A_1 C1_1 121.1(5) . . ?
C4A_1 C8A_1 C1_1 119.1(5) . . ?
C2_2 C1_2 C8A_2 120.7(5) . . ?
C2_2 C1_2 H1_2 119.6 . . ?
C8A_2 C1_2 H1_2 119.6 . . ?
C1_2 C2_2 C3_2 119.0(5) . . ?
C1_2 C2_2 C6 123.7(4) . . ?
C3_2 C2_2 C6 117.3(4) . . ?
C4_2 C3_2 C2_2 121.3(5) . . ?
C4_2 C3_2 H3_2 119.4 . . ?
C2_2 C3_2 H3_2 119.4 . . ?
C3_2 C4_2 C4A_2 120.0(5) . . ?
C3_2 C4_2 H4_2 120.0 . . ?
C4A_2 C4_2 H4_2 120.0 . . ?
C4_2 C4A_2 C8A_2 119.6(4) . . ?
C4_2 C4A_2 C5_2 122.0(4) . . ?
C8A_2 C4A_2 C5_2 118.4(5) . . ?
C6_2 C5_2 C4A_2 121.4(5) . . ?
C6_2 C5_2 H5_2 119.3 . . ?
C4A_2 C5_2 H5_2 119.3 . . ?
C5_2 C6_2 C7_2 120.4(5) . . ?
C5_2 C6_2 H6_2 119.8 . . ?
C7_2 C6_2 H6_2 119.8 . . ?
C8_2 C7_2 C6_2 119.6(5) . . ?
C8_2 C7_2 H7_2 120.2 . . ?
C6_2 C7_2 H7_2 120.2 . . ?
C7_2 C8_2 C8A_2 120.8(5) . . ?
C7_2 C8_2 H8_2 119.6 . . ?
C8A_2 C8_2 H8_2 119.6 . . ?
C1_2 C8A_2 C8_2 121.3(5) . . ?
C1_2 C8A_2 C4A_2 119.4(4) . . ?
C8_2 C8A_2 C4A_2 119.4(4) . . ?
C2_3 C1_3 C8A_3 121(2) . . ?
C2_3 C1_3 H1_3 119.7 . . ?
C8A_3 C1_3 H1_3 119.7 . . ?
C1_3 C2_3 C3_3 120(2) . . ?
C1_3 C2_3 C26 116(2) . . ?
C3_3 C2_3 C26 124(2) . . ?
C4_3 C3_3 C2_3 120(2) . . ?
C4_3 C3_3 H3_3 120.2 . . ?
C2_3 C3_3 H3_3 120.2 . . ?
C3_3 C4_3 C4A_3 121(2) . . ?
C3_3 C4_3 H4_3 119.6 . . ?
C4A_3 C4_3 H4_3 119.6 . . ?
C4_3 C4A_3 C8A_3 119.5(18) . . ?
C4_3 C4A_3 C5_3 119(2) . . ?
C8A_3 C4A_3 C5_3 121.2(18) . . ?
C6_3 C5_3 C4A_3 118(2) . . ?
C6_3 C5_3 H5_3 120.8 . . ?
C4A_3 C5_3 H5_3 120.8 . . ?
C5_3 C6_3 C7_3 120(2) . . ?
C5_3 C6_3 H6_3 119.9 . . ?
C7_3 C6_3 H6_3 119.9 . . ?
C8_3 C7_3 C6_3 121(2) . . ?
C8_3 C7_3 H7_3 119.6 . . ?
C6_3 C7_3 H7_3 119.6 . . ?
C7_3 C8_3 C8A_3 120(2) . . ?
C7_3 C8_3 H8_3 120.2 . . ?
C8A_3 C8_3 H8_3 120.2 . . ?
C8_3 C8A_3 C1_3 121(2) . . ?
C8_3 C8A_3 C4A_3 119.4(18) . . ?
C1_3 C8A_3 C4A_3 119.6(18) . . ?
C2_4 C1_4 C8A_4 119(2) . . ?
C2_4 C1_4 H1_4 120.5 . . ?
C8A_4 C1_4 H1_4 120.5 . . ?
C3_4 C2_4 C1_4 121(2) . . ?
C3_4 C2_4 C6 114(2) . . ?
C1_4 C2_4 C6 125(2) . . ?
C2_4 C3_4 C4_4 120(2) . . ?
C2_4 C3_4 H3_4 120.2 . . ?
C4_4 C3_4 H3_4 120.2 . . ?
C3_4 C4_4 C4A_4 120(2) . . ?
C3_4 C4_4 H4_4 120.0 . . ?
C4A_4 C4_4 H4_4 120.0 . . ?
C5_4 C4A_4 C8A_4 118.7(18) . . ?
C5_4 C4A_4 C4_4 121(2) . . ?
C8A_4 C4A_4 C4_4 119.8(18) . . ?
C6_4 C5_4 C4A_4 120(2) . . ?
C6_4 C5_4 H5_4 120.2 . . ?
C4A_4 C5_4 H5_4 120.2 . . ?
C5_4 C6_4 C7_4 121(2) . . ?
C5_4 C6_4 H6_4 119.4 . . ?
C7_4 C6_4 H6_4 119.4 . . ?
C6_4 C7_4 C8_4 118(2) . . ?
C6_4 C7_4 H7_4 120.9 . . ?
C8_4 C7_4 H7_4 120.9 . . ?
C7_4 C8_4 C8A_4 119(2) . . ?
C7_4 C8_4 H8_4 120.4 . . ?
C8A_4 C8_4 H8_4 120.4 . . ?
C4A_4 C8A_4 C8_4 121.2(18) . . ?
C4A_4 C8A_4 C1_4 120.3(18) . . ?
C8_4 C8A_4 C1_4 118(2) . . ?

loop_
_geom_bond_atom_site_label_1
_geom_bond_atom_site_label_2
_geom_bond_distance
_geom_bond_site_symmetry_2
_geom_bond_publ_flag
S1 C1 1.829(6) . ?
S1 C4 1.890(5) . ?
S2 C21 1.815(6) . ?
S2 C24 1.882(5) . ?
O1 C6 1.227(7) . ?
O2 C26 1.207(7) . ?
C1 C5 1.530(8) . ?
C1 C2 1.535(7) . ?
C1 H1 1.0000 . ?
C2 C3 1.564(8) . ?
C2 H2A 0.9900 . ?
C2 H2B 0.9900 . ?
C3 C6 1.529(7) . ?
C3 C5 1.551(7) . ?
C3 C4 1.572(7) . ?
C4 C14 1.523(7) . ?
C4 C7 1.532(7) . ?
C5 H5A 0.9900 . ?
C5 H5B 0.9900 . ?
C6 C2_2 1.491(7) . ?
C6 C2_4 1.58(3) . ?
C7 C8 1.395(7) . ?
C7 C12 1.396(7) . ?
C8 C9 1.412(8) . ?
C8 H8 0.9500 . ?
C9 C10 1.384(8) . ?
C9 H9 0.9500 . ?
C10 C11 1.390(7) . ?
C10 C13 1.507(7) . ?
C11 C12 1.387(7) . ?
C11 H11 0.9500 . ?
C12 H12 0.9500 . ?
C13 H13A 0.9800 . ?
C13 H13B 0.9800 . ?
C13 H13C 0.9800 . ?
C14 C19 1.398(7) . ?
C14 C15 1.401(7) . ?
C15 C16 1.398(7) . ?
C15 H15 0.9500 . ?
C16 C17 1.379(7) . ?
C16 H16 0.9500 . ?
C17 C18 1.419(8) . ?
C17 C20 1.497(8) . ?
C18 C19 1.384(7) . ?
C18 H18 0.9500 . ?
C19 H19 0.9500 . ?
C20 H20A 0.9800 . ?
C20 H20B 0.9800 . ?
C20 H20C 0.9800 . ?
C21 C22 1.548(7) . ?
C21 C25 1.553(8) . ?
C21 H21 1.0000 . ?
C22 C23 1.591(7) . ?
C22 H22A 0.9900 . ?
C22 H22B 0.9900 . ?
C23 C26 1.510(7) . ?
C23 C25 1.560(7) . ?
C23 C24 1.586(7) . ?
C24 C27 1.522(7) . ?
C24 C34 1.527(7) . ?
C25 H25A 0.9900 . ?
C25 H25B 0.9900 . ?
C26 C2_1 1.499(7) . ?
C26 C2_3 1.50(3) . ?
C27 C28 1.381(8) . ?
C27 C32 1.401(7) . ?
C28 C29 1.397(7) . ?
C28 H28 0.9500 . ?
C29 C30 1.389(8) . ?
C29 H29 0.9500 . ?
C30 C31 1.392(8) . ?
C30 C33 1.494(8) . ?
C31 C32 1.401(7) . ?
C31 H31 0.9500 . ?
C32 H32 0.9500 . ?
C33 H33A 0.9800 . ?
C33 H33B 0.9800 . ?
C33 H33C 0.9800 . ?
C34 C39 1.383(7) . ?
C34 C35 1.409(7) . ?
C35 C36 1.384(7) . ?
C35 H35 0.9500 . ?
C36 C37 1.400(7) . ?
C36 H36 0.9500 . ?
C37 C38 1.378(8) . ?
C37 C40 1.503(7) . ?
C38 C39 1.399(8) . ?
C38 H38 0.9500 . ?
C39 H39 0.9500 . ?
C40 H40A 0.9800 . ?
C40 H40B 0.9800 . ?
C40 H40C 0.9800 . ?
C1_1 C2_1 1.382(7) . ?
C1_1 C8A_1 1.420(7) . ?
C1_1 H1_1 0.9500 . ?
C2_1 C3_1 1.434(7) . ?
C3_1 C4_1 1.361(7) . ?
C3_1 H3_1 0.9500 . ?
C4_1 C4A_1 1.420(7) . ?
C4_1 H4_1 0.9500 . ?
C4A_1 C5_1 1.416(7) . ?
C4A_1 C8A_1 1.420(6) . ?
C5_1 C6_1 1.370(7) . ?
C5_1 H5_1 0.9500 . ?
C6_1 C7_1 1.408(7) . ?
C6_1 H6_1 0.9500 . ?
C7_1 C8_1 1.388(7) . ?
C7_1 H7_1 0.9500 . ?
C8_1 C8A_1 1.410(7) . ?
C8_1 H8_1 0.9500 . ?
C1_2 C2_2 1.387(7) . ?
C1_2 C8A_2 1.415(7) . ?
C1_2 H1_2 0.9500 . ?
C2_2 C3_2 1.419(6) . ?
C3_2 C4_2 1.381(7) . ?
C3_2 H3_2 0.9500 . ?
C4_2 C4A_2 1.407(7) . ?
C4_2 H4_2 0.9500 . ?
C4A_2 C8A_2 1.418(6) . ?
C4A_2 C5_2 1.423(7) . ?
C5_2 C6_2 1.358(7) . ?
C5_2 H5_2 0.9500 . ?
C6_2 C7_2 1.419(7) . ?
C6_2 H6_2 0.9500 . ?
C7_2 C8_2 1.380(7) . ?
C7_2 H7_2 0.9500 . ?
C8_2 C8A_2 1.417(7) . ?
C8_2 H8_2 0.9500 . ?
C1_3 C2_3 1.399(18) . ?
C1_3 C8A_3 1.406(17) . ?
C1_3 H1_3 0.9500 . ?
C2_3 C3_3 1.405(18) . ?
C3_3 C4_3 1.403(18) . ?
C3_3 H3_3 0.9500 . ?
C4_3 C4A_3 1.406(17) . ?
C4_3 H4_3 0.9500 . ?
C4A_3 C8A_3 1.410(17) . ?
C4A_3 C5_3 1.413(17) . ?
C5_3 C6_3 1.405(18) . ?
C5_3 H5_3 0.9500 . ?
C6_3 C7_3 1.405(18) . ?
C6_3 H6_3 0.9500 . ?
C7_3 C8_3 1.399(18) . ?
C7_3 H7_3 0.9500 . ?
C8_3 C8A_3 1.402(17) . ?
C8_3 H8_3 0.9500 . ?
C1_4 C2_4 1.403(18) . ?
C1_4 C8A_4 1.411(17) . ?
C1_4 H1_4 0.9500 . ?
C2_4 C3_4 1.400(18) . ?
C3_4 C4_4 1.401(18) . ?
C3_4 H3_4 0.9500 . ?
C4_4 C4A_4 1.411(17) . ?
C4_4 H4_4 0.9500 . ?
C4A_4 C5_4 1.407(17) . ?
C4A_4 C8A_4 1.408(17) . ?
C5_4 C6_4 1.403(18) . ?
C5_4 H5_4 0.9500 . ?
C6_4 C7_4 1.405(18) . ?
C6_4 H6_4 0.9500 . ?
C7_4 C8_4 1.410(18) . ?
C7_4 H7_4 0.9500 . ?
C8_4 C8A_4 1.410(17) . ?
C8_4 H8_4 0.9500 . ?

loop_
_geom_torsion_atom_site_label_1
_geom_torsion_atom_site_label_2
_geom_torsion_atom_site_label_3
_geom_torsion_atom_site_label_4
_geom_torsion
_geom_torsion_site_symmetry_1
_geom_torsion_site_symmetry_2
_geom_torsion_site_symmetry_3
_geom_torsion_site_symmetry_4
_geom_torsion_publ_flag
C4 S1 C1 C5 42.2(3) . . . . ?
C4 S1 C1 C2 -48.2(4) . . . . ?
C5 C1 C2 C3 -32.2(4) . . . . ?
S1 C1 C2 C3 72.1(4) . . . . ?
C1 C2 C3 C6 150.2(5) . . . . ?
C1 C2 C3 C5 31.8(4) . . . . ?
C1 C2 C3 C4 -72.8(4) . . . . ?
C6 C3 C4 C14 57.6(6) . . . . ?
C5 C3 C4 C14 -167.2(4) . . . . ?
C2 C3 C4 C14 -77.2(5) . . . . ?
C6 C3 C4 C7 -70.8(6) . . . . ?
C5 C3 C4 C7 64.5(5) . . . . ?
C2 C3 C4 C7 154.4(4) . . . . ?
C6 C3 C4 S1 177.0(4) . . . . ?
C5 C3 C4 S1 -47.8(4) . . . . ?
C2 C3 C4 S1 42.2(4) . . . . ?
C1 S1 C4 C14 121.3(4) . . . . ?
C1 S1 C4 C7 -118.6(4) . . . . ?
C1 S1 C4 C3 3.1(3) . . . . ?
C2 C1 C5 C3 32.5(4) . . . . ?
S1 C1 C5 C3 -69.2(4) . . . . ?
C6 C3 C5 C1 -149.2(5) . . . . ?
C2 C3 C5 C1 -31.9(4) . . . . ?
C4 C3 C5 C1 73.9(4) . . . . ?
C5 C3 C6 O1 -44.2(7) . . . . ?
C2 C3 C6 O1 -143.4(5) . . . . ?
C4 C3 C6 O1 85.9(7) . . . . ?
C5 C3 C6 C2_2 125.9(5) . . . . ?
C2 C3 C6 C2_2 26.7(7) . . . . ?
C4 C3 C6 C2_2 -104.0(6) . . . . ?
C5 C3 C6 C2_4 167.0(15) . . . . ?
C2 C3 C6 C2_4 67.8(15) . . . . ?
C4 C3 C6 C2_4 -62.9(15) . . . . ?
C14 C4 C7 C8 -112.3(5) . . . . ?
C3 C4 C7 C8 17.0(7) . . . . ?
S1 C4 C7 C8 125.4(5) . . . . ?
C14 C4 C7 C12 67.2(5) . . . . ?
C3 C4 C7 C12 -163.5(4) . . . . ?
S1 C4 C7 C12 -55.1(5) . . . . ?
C12 C7 C8 C9 -0.4(8) . . . . ?
C4 C7 C8 C9 179.1(5) . . . . ?
C7 C8 C9 C10 1.6(9) . . . . ?
C8 C9 C10 C11 -1.0(8) . . . . ?
C8 C9 C10 C13 178.5(5) . . . . ?
C9 C10 C11 C12 -0.8(8) . . . . ?
C13 C10 C11 C12 179.7(5) . . . . ?
C10 C11 C12 C7 2.0(8) . . . . ?
C8 C7 C12 C11 -1.4(7) . . . . ?
C4 C7 C12 C11 179.0(4) . . . . ?
C7 C4 C14 C19 49.4(6) . . . . ?
C3 C4 C14 C19 -82.9(5) . . . . ?
S1 C4 C14 C19 166.8(4) . . . . ?
C7 C4 C14 C15 -136.5(5) . . . . ?
C3 C4 C14 C15 91.2(6) . . . . ?
S1 C4 C14 C15 -19.1(6) . . . . ?
C19 C14 C15 C16 -2.0(7) . . . . ?
C4 C14 C15 C16 -176.1(4) . . . . ?
C14 C15 C16 C17 0.6(8) . . . . ?
C15 C16 C17 C18 0.7(8) . . . . ?
C15 C16 C17 C20 -177.6(6) . . . . ?
C16 C17 C18 C19 -0.7(8) . . . . ?
C20 C17 C18 C19 177.7(6) . . . . ?
C17 C18 C19 C14 -0.7(8) . . . . ?
C15 C14 C19 C18 2.1(7) . . . . ?
C4 C14 C19 C18 176.5(5) . . . . ?
C24 S2 C21 C22 48.7(4) . . . . ?
C24 S2 C21 C25 -41.6(3) . . . . ?
C25 C21 C22 C23 32.0(4) . . . . ?
S2 C21 C22 C23 -72.4(4) . . . . ?
C21 C22 C23 C26 -151.9(5) . . . . ?
C21 C22 C23 C25 -31.9(4) . . . . ?
C21 C22 C23 C24 72.5(4) . . . . ?
C26 C23 C24 C27 -57.4(6) . . . . ?
C25 C23 C24 C27 167.3(4) . . . . ?
C22 C23 C24 C27 77.8(5) . . . . ?
C26 C23 C24 C34 69.8(6) . . . . ?
C25 C23 C24 C34 -65.4(5) . . . . ?
C22 C23 C24 C34 -155.0(4) . . . . ?
C26 C23 C24 S2 -177.1(4) . . . . ?
C25 C23 C24 S2 47.7(4) . . . . ?
C22 C23 C24 S2 -41.9(4) . . . . ?
C21 S2 C24 C27 -121.1(4) . . . . ?
C21 S2 C24 C34 116.7(4) . . . . ?
C21 S2 C24 C23 -3.1(3) . . . . ?
C22 C21 C25 C23 -32.7(4) . . . . ?
S2 C21 C25 C23 68.6(4) . . . . ?
C26 C23 C25 C21 151.5(5) . . . . ?
C24 C23 C25 C21 -72.9(4) . . . . ?
C22 C23 C25 C21 31.7(4) . . . . ?
C25 C23 C26 O2 21.2(8) . . . . ?
C24 C23 C26 O2 -108.2(6) . . . . ?
C22 C23 C26 O2 122.2(6) . . . . ?
C25 C23 C26 C2_1 -161.2(5) . . . . ?
C24 C23 C26 C2_1 69.4(6) . . . . ?
C22 C23 C26 C2_1 -60.1(7) . . . . ?
C25 C23 C26 C2_3 -119.2(17) . . . . ?
C24 C23 C26 C2_3 111.4(17) . . . . ?
C22 C23 C26 C2_3 -18.1(18) . . . . ?
C34 C24 C27 C28 141.9(5) . . . . ?
C23 C24 C27 C28 -88.4(6) . . . . ?
S2 C24 C27 C28 22.0(6) . . . . ?
C34 C24 C27 C32 -41.1(6) . . . . ?
C23 C24 C27 C32 88.5(5) . . . . ?
S2 C24 C27 C32 -161.1(4) . . . . ?
C32 C27 C28 C29 -3.0(8) . . . . ?
C24 C27 C28 C29 173.9(5) . . . . ?
C27 C28 C29 C30 0.4(8) . . . . ?
C28 C29 C30 C31 1.0(8) . . . . ?
C28 C29 C30 C33 -179.7(6) . . . . ?
C29 C30 C31 C32 0.1(8) . . . . ?
C33 C30 C31 C32 -179.1(6) . . . . ?
C28 C27 C32 C31 4.1(8) . . . . ?
C24 C27 C32 C31 -173.0(5) . . . . ?
C30 C31 C32 C27 -2.8(8) . . . . ?
C27 C24 C34 C39 110.2(6) . . . . ?
C23 C24 C34 C39 -17.4(7) . . . . ?
S2 C24 C34 C39 -125.8(5) . . . . ?
C27 C24 C34 C35 -68.8(5) . . . . ?
C23 C24 C34 C35 163.7(4) . . . . ?
S2 C24 C34 C35 55.3(5) . . . . ?
C39 C34 C35 C36 0.1(7) . . . . ?
C24 C34 C35 C36 179.1(4) . . . . ?
C34 C35 C36 C37 -0.9(8) . . . . ?
C35 C36 C37 C38 0.5(8) . . . . ?
C35 C36 C37 C40 178.8(5) . . . . ?
C36 C37 C38 C39 0.8(8) . . . . ?
C40 C37 C38 C39 -177.5(5) . . . . ?
C35 C34 C39 C38 1.2(8) . . . . ?
C24 C34 C39 C38 -177.8(5) . . . . ?
C37 C38 C39 C34 -1.7(9) . . . . ?
C8A_1 C1_1 C2_1 C3_1 0.0(6) . . . . ?
C8A_1 C1_1 C2_1 C26 178.4(5) . . . . ?
O2 C26 C2_1 C1_1 -150.4(5) . . . . ?
C23 C26 C2_1 C1_1 31.9(7) . . . . ?
O2 C26 C2_1 C3_1 28.0(7) . . . . ?
C23 C26 C2_1 C3_1 -149.7(5) . . . . ?
C1_1 C2_1 C3_1 C4_1 -0.4(6) . . . . ?
C26 C2_1 C3_1 C4_1 -179.0(5) . . . . ?
C2_1 C3_1 C4_1 C4A_1 1.1(8) . . . . ?
C3_1 C4_1 C4A_1 C5_1 178.8(5) . . . . ?
C3_1 C4_1 C4A_1 C8A_1 -1.3(8) . . . . ?
C4_1 C4A_1 C5_1 C6_1 179.1(6) . . . . ?
C8A_1 C4A_1 C5_1 C6_1 -0.8(8) . . . . ?
C4A_1 C5_1 C6_1 C7_1 2.0(9) . . . . ?
C5_1 C6_1 C7_1 C8_1 -2.2(9) . . . . ?
C6_1 C7_1 C8_1 C8A_1 1.3(9) . . . . ?
C7_1 C8_1 C8A_1 C4A_1 -0.2(8) . . . . ?
C7_1 C8_1 C8A_1 C1_1 178.9(5) . . . . ?
C5_1 C4A_1 C8A_1 C8_1 0.0(8) . . . . ?
C4_1 C4A_1 C8A_1 C8_1 -180.0(5) . . . . ?
C5_1 C4A_1 C8A_1 C1_1 -179.2(5) . . . . ?
C4_1 C4A_1 C8A_1 C1_1 0.9(7) . . . . ?
C2_1 C1_1 C8A_1 C8_1 -179.4(5) . . . . ?
C2_1 C1_1 C8A_1 C4A_1 -0.3(7) . . . . ?
C8A_2 C1_2 C2_2 C3_2 -0.3(6) . . . . ?
C8A_2 C1_2 C2_2 C6 178.9(5) . . . . ?
O1 C6 C2_2 C1_2 -151.8(5) . . . . ?
C3 C6 C2_2 C1_2 37.7(7) . . . . ?
O1 C6 C2_2 C3_2 27.4(7) . . . . ?
C3 C6 C2_2 C3_2 -143.1(5) . . . . ?
C1_2 C2_2 C3_2 C4_2 -1.5(6) . . . . ?
C6 C2_2 C3_2 C4_2 179.2(5) . . . . ?
C2_2 C3_2 C4_2 C4A_2 2.2(8) . . . . ?
C3_2 C4_2 C4A_2 C8A_2 -1.2(8) . . . . ?
C3_2 C4_2 C4A_2 C5_2 179.1(5) . . . . ?
C4_2 C4A_2 C5_2 C6_2 179.6(5) . . . . ?
C8A_2 C4A_2 C5_2 C6_2 -0.2(8) . . . . ?
C4A_2 C5_2 C6_2 C7_2 1.8(9) . . . . ?
C5_2 C6_2 C7_2 C8_2 -1.6(9) . . . . ?
C6_2 C7_2 C8_2 C8A_2 -0.2(8) . . . . ?
C2_2 C1_2 C8A_2 C8_2 -177.9(5) . . . . ?
C2_2 C1_2 C8A_2 C4A_2 1.3(7) . . . . ?
C7_2 C8_2 C8A_2 C1_2 -179.0(5) . . . . ?
C7_2 C8_2 C8A_2 C4A_2 1.8(8) . . . . ?
C4_2 C4A_2 C8A_2 C1_2 -0.6(7) . . . . ?
C5_2 C4A_2 C8A_2 C1_2 179.2(5) . . . . ?
C4_2 C4A_2 C8A_2 C8_2 178.7(5) . . . . ?
C5_2 C4A_2 C8A_2 C8_2 -1.6(7) . . . . ?
C8A_3 C1_3 C2_3 C3_3 0(2) . . . . ?
C8A_3 C1_3 C2_3 C26 -178(4) . . . . ?
O2 C26 C2_3 C1_3 173.7(12) . . . . ?
C23 C26 C2_3 C1_3 -41(2) . . . . ?
O2 C26 C2_3 C3_3 -4(3) . . . . ?
C23 C26 C2_3 C3_3 141(2) . . . . ?
C1_3 C2_3 C3_3 C4_3 0(3) . . . . ?
C26 C2_3 C3_3 C4_3 178(4) . . . . ?
C2_3 C3_3 C4_3 C4A_3 1(5) . . . . ?
C3_3 C4_3 C4A_3 C8A_3 0(6) . . . . ?
C3_3 C4_3 C4A_3 C5_3 178(4) . . . . ?
C4_3 C4A_3 C5_3 C6_3 177(4) . . . . ?
C8A_3 C4A_3 C5_3 C6_3 -5(6) . . . . ?
C4A_3 C5_3 C6_3 C7_3 6(6) . . . . ?
C5_3 C6_3 C7_3 C8_3 -3(7) . . . . ?
C6_3 C7_3 C8_3 C8A_3 0(7) . . . . ?
C7_3 C8_3 C8A_3 C1_3 -178(4) . . . . ?
C7_3 C8_3 C8A_3 C4A_3 1(7) . . . . ?
C2_3 C1_3 C8A_3 C8_3 -180(3) . . . . ?
C2_3 C1_3 C8A_3 C4A_3 1(5) . . . . ?
C4_3 C4A_3 C8A_3 C8_3 180(4) . . . . ?
C5_3 C4A_3 C8A_3 C8_3 2(7) . . . . ?
C4_3 C4A_3 C8A_3 C1_3 -1(6) . . . . ?
C5_3 C4A_3 C8A_3 C1_3 -179(4) . . . . ?
C8A_4 C1_4 C2_4 C3_4 -1(2) . . . . ?
C8A_4 C1_4 C2_4 C6 -171(4) . . . . ?
O1 C6 C2_4 C3_4 3(2) . . . . ?
C3 C6 C2_4 C3_4 153.6(16) . . . . ?
O1 C6 C2_4 C1_4 173.8(14) . . . . ?
C3 C6 C2_4 C1_4 -35(2) . . . . ?
C1_4 C2_4 C3_4 C4_4 1(3) . . . . ?
C6 C2_4 C3_4 C4_4 173(3) . . . . ?
C2_4 C3_4 C4_4 C4A_4 -2(5) . . . . ?
C3_4 C4_4 C4A_4 C5_4 -177(4) . . . . ?
C3_4 C4_4 C4A_4 C8A_4 2(7) . . . . ?
C8A_4 C4A_4 C5_4 C6_4 -1(7) . . . . ?
C4_4 C4A_4 C5_4 C6_4 178(4) . . . . ?
C4A_4 C5_4 C6_4 C7_4 9(7) . . . . ?
C5_4 C6_4 C7_4 C8_4 -17(7) . . . . ?
C6_4 C7_4 C8_4 C8A_4 15(7) . . . . ?
C5_4 C4A_4 C8A_4 C8_4 0(7) . . . . ?
C4_4 C4A_4 C8A_4 C8_4 -178(5) . . . . ?
C5_4 C4A_4 C8A_4 C1_4 178(4) . . . . ?
C4_4 C4A_4 C8A_4 C1_4 -1(7) . . . . ?
C7_4 C8_4 C8A_4 C4A_4 -8(7) . . . . ?
C7_4 C8_4 C8A_4 C1_4 175(4) . . . . ?
C2_4 C1_4 C8A_4 C4A_4 0(5) . . . . ?
C2_4 C1_4 C8A_4 C8_4 178(3) . . . . ?
